data_7102480
loop_
_publ_author_name
'Wang, Zheming'
'Zhang, Bin'
'Fujiwara, Hideki'
'Kobayashi, Hayao'
'Kurmoo, Mohamedally'

_publ_section_title
;
 Mn3(HCOO)6: a 3D porous magnet of diamond framework with nodes of
 Mn-centered MnMn4 tetrahedron and guest-modulated ordering
 temperature.
;
_journal_issue 4
_journal_name_full 'Chemical communications (Cambridge, England)'
_journal_page_first 416
_journal_page_last 417
_journal_paper_doi 10.1039/b314221c
_journal_year 2004
_chemical_formula_moiety '[Mn3(HCOO)6]BENZENE'
_chemical_formula_sum 'C12 H12 Mn3 O12'
_chemical_formula_weight 513.04
_chemical_name_systematic
;
?
;
_space_group_IT_number 14
_symmetry_cell_setting monoclinic
_symmetry_space_group_name_Hall '-P 2ybc'
_symmetry_space_group_name_H-M 'P 1 21/c 1'
_atom_sites_solution_hydrogens difmap
_atom_sites_solution_primary direct
_atom_sites_solution_secondary difmap
_audit_creation_method SHELXL-97
_cell_angle_alpha 90.00
_cell_angle_beta 126.580(2)
_cell_angle_gamma 90.00
_cell_formula_units_Z 4
_cell_length_a 11.6548(16)
_cell_length_b 10.1617(11)
_cell_length_c 19.042(3)
_cell_measurement_reflns_used 11109
_cell_measurement_temperature 82(2)
_cell_measurement_theta_max 27.4835
_cell_measurement_theta_min 3.3341
_cell_volume 1811.0(4)
_computing_cell_refinement 'CrystalClear (Rigaku Corp., 2000)'
_computing_data_collection 'CrystalClear (Rigaku Corp., 2000)'
_computing_data_reduction 'CrystalClear (Rigaku Corp., 2000)'
_computing_molecular_graphics 'Bruker SHELXTL V5.1 (Sheldrick, 1998)'
_computing_publication_material 'SHELXL-97 (Sheldrick, 1997)'
_computing_structure_refinement 'SHELXL-97 (Sheldrick, 1997)'
_computing_structure_solution 'SHELXS-97 (Sheldrick, 1997)'
_diffrn_ambient_temperature 82(2)
_diffrn_detector_area_resol_mean 0.76
_diffrn_measured_fraction_theta_full 0.985
_diffrn_measured_fraction_theta_max 0.985
_diffrn_measurement_device_type 'Rigaku Mercury CCD (AFC7)'
_diffrn_measurement_method CCD
_diffrn_radiation_detector CCD
_diffrn_radiation_monochromator 'Graphite Monochromator'
_diffrn_radiation_source 'Rotating Anode'
_diffrn_radiation_type MoK\a
_diffrn_radiation_wavelength 0.71073
_diffrn_reflns_av_R_equivalents 0.0559
_diffrn_reflns_av_sigmaI/netI 0.0461
_diffrn_reflns_limit_h_max 15
_diffrn_reflns_limit_h_min -15
_diffrn_reflns_limit_k_max 13
_diffrn_reflns_limit_k_min -13
_diffrn_reflns_limit_l_max 24
_diffrn_reflns_limit_l_min -24
_diffrn_reflns_number 30158
_diffrn_reflns_theta_full 27.48
_diffrn_reflns_theta_max 27.48
_diffrn_reflns_theta_min 3.33
_diffrn_source_current 100.0000
_diffrn_source_power '5.4 kW'
_diffrn_source_voltage 50.0000
_exptl_absorpt_coefficient_mu 2.119
_exptl_absorpt_correction_T_max 1.0000
_exptl_absorpt_correction_T_min 0.8775
_exptl_absorpt_correction_type multi-scan
_exptl_crystal_colour 'pale pink'
_exptl_crystal_density_diffrn 1.882
_exptl_crystal_density_method 'not measured'
_exptl_crystal_description plate
_exptl_crystal_F_000 1020
_exptl_crystal_size_max 0.18
_exptl_crystal_size_mid 0.14
_exptl_crystal_size_min 0.10
_refine_diff_density_max 0.566
_refine_diff_density_min -0.432
_refine_diff_density_rms 0.091
_refine_ls_extinction_coef 0.0007(3)
_refine_ls_extinction_expression Fc^*^=kFc[1+0.001xFc^2^\l^3^/sin(2\q)]^-1/4^
_refine_ls_extinction_method SHELXL
_refine_ls_goodness_of_fit_ref 1.034
_refine_ls_hydrogen_treatment refall
_refine_ls_matrix_type full
_refine_ls_number_parameters 296
_refine_ls_number_reflns 4087
_refine_ls_number_restraints 0
_refine_ls_restrained_S_all 1.034
_refine_ls_R_factor_all 0.0502
_refine_ls_R_factor_gt 0.0298
_refine_ls_shift/su_max 0.000
_refine_ls_shift/su_mean 0.000
_refine_ls_structure_factor_coef Fsqd
_refine_ls_weighting_details 'calc w=1/[\s^2^(Fo^2^)+(0.0296P)^2^+0.0000P] where P=(Fo^2^+2Fc^2^)/3'
_refine_ls_weighting_scheme calc
_refine_ls_wR_factor_gt 0.0590
_refine_ls_wR_factor_ref 0.0620
_reflns_number_gt 3111
_reflns_number_total 4087
_reflns_threshold_expression >2sigma(I)
_cod_data_source_file b314221c.txt
_cod_data_source_block 6
_cod_depositor_comments
;
The following automatic conversions were performed:
'_symmetry_cell_setting' value 'Monoclinic' changed to 'monoclinic'
according to '/home/saulius/struct/CIF-dictionaries/cif_core.dic'
dictionary named 'cif_core.dic' version 2.4.1 from
2010-06-29.

'_exptl_absorpt_correction_type' value 'Multi-scan' changed
to 'multi-scan' according to
'/home/saulius/struct/CIF-dictionaries/cif_core.dic' dictionary named
'cif_core.dic' version 2.4.1 from 2010-06-29.

Automatic conversion script
Id: cif_fix_enum 1527 2010-12-29 10:47:43Z saulius 
;
_cod_original_sg_symbol_H-M 'P 2(1)/c'
_cod_database_code 7102480

loop_
_symmetry_equiv_pos_as_xyz
'x, y, z'
'-x, y+1/2, -z+1/2'
'-x, -y, -z'
'x, -y-1/2, z-1/2'

loop_
_atom_site_label
_atom_site_type_symbol
_atom_site_fract_x
_atom_site_fract_y
_atom_site_fract_z
_atom_site_U_iso_or_equiv
_atom_site_adp_type
_atom_site_occupancy
_atom_site_symmetry_multiplicity
_atom_site_calc_flag
_atom_site_refinement_flags
Mn1 Mn 0.37661(3) 0.07793(3) 0.131843(19) 0.00873(9) Uani 1 1 d .
Mn2 Mn 0.57012(3) -0.11043(3) 0.308554(19) 0.00966(10) Uani 1 1 d .
Mn3 Mn 0.5000 0.0000 0.0000 0.01001(12) Uani 1 2 d S
Mn4 Mn 0.0000 0.0000 0.0000 0.01006(12) Uani 1 2 d S
O1 O 0.43763(15) 0.19632(14) 0.24736(8) 0.0111(3) Uani 1 1 d .
O2 O 0.54695(16) 0.05971(16) 0.36237(9) 0.0148(4) Uani 1 1 d .
O3 O 0.59047(15) -0.00774(14) 0.21628(9) 0.0113(3) Uani 1 1 d .
O4 O 0.67399(16) -0.01977(16) 0.13721(9) 0.0158(4) Uani 1 1 d .
O5 O 0.46238(15) 0.25679(15) 0.11468(8) 0.0119(3) Uani 1 1 d .
O6 O 0.50735(16) 0.21043(16) 0.01824(9) 0.0153(4) Uani 1 1 d .
O7 O 0.34494(15) -0.08754(15) 0.19152(9) 0.0118(3) Uani 1 1 d .
O8 O 0.11030(15) -0.12904(16) 0.11176(9) 0.0153(4) Uani 1 1 d .
O9 O 0.33247(15) -0.02258(15) 0.01907(9) 0.0121(3) Uani 1 1 d .
O10 O 0.11013(16) -0.09620(16) -0.04377(9) 0.0143(4) Uani 1 1 d .
O11 O 0.16324(14) 0.15603(15) 0.06634(9) 0.0109(3) Uani 1 1 d .
O12 O 0.20337(15) 0.37013(15) 0.10165(9) 0.0128(3) Uani 1 1 d .
C1 C 0.4958(2) 0.1681(2) 0.32724(13) 0.0128(5) Uani 1 1 d .
C2 C 0.6887(2) -0.0252(2) 0.20696(14) 0.0132(5) Uani 1 1 d .
C3 C 0.4996(2) 0.2867(2) 0.06556(14) 0.0146(5) Uani 1 1 d .
C4 C 0.2362(2) -0.1511(2) 0.17336(14) 0.0131(5) Uani 1 1 d .
C5 C 0.2214(2) -0.0898(2) -0.03756(14) 0.0144(5) Uani 1 1 d .
C6 C 0.1243(2) 0.2740(2) 0.06362(13) 0.0121(5) Uani 1 1 d .
C7 C 0.0773(3) -0.0673(3) 0.27286(17) 0.0259(6) Uani 1 1 d .
C8 C 0.1265(3) 0.0547(3) 0.26943(16) 0.0268(6) Uani 1 1 d .
C9 C 0.1713(3) 0.1463(3) 0.33444(17) 0.0277(6) Uani 1 1 d .
C10 C 0.1661(3) 0.1157(3) 0.40308(18) 0.0368(8) Uani 1 1 d .
C11 C 0.1194(3) -0.0064(3) 0.40775(17) 0.0339(7) Uani 1 1 d .
C12 C 0.0751(3) -0.0977(3) 0.34222(17) 0.0256(6) Uani 1 1 d .
H1 H 0.496(2) 0.245(2) 0.3632(13) 0.009(6) Uiso 1 1 d .
H2 H 0.789(3) -0.047(3) 0.2620(17) 0.034(8) Uiso 1 1 d .
H3 H 0.532(3) 0.379(3) 0.0709(16) 0.034(8) Uiso 1 1 d .
H4 H 0.257(3) -0.224(3) 0.2123(14) 0.020(7) Uiso 1 1 d .
H5 H 0.228(2) -0.142(2) -0.0796(14) 0.017(6) Uiso 1 1 d .
H6 H 0.022(3) 0.288(3) 0.0289(15) 0.019(6) Uiso 1 1 d .
H7 H 0.050(3) -0.132(3) 0.2291(16) 0.028(7) Uiso 1 1 d .
H8 H 0.131(3) 0.077(3) 0.2229(19) 0.040(8) Uiso 1 1 d .
H9 H 0.206(3) 0.235(3) 0.3322(15) 0.029(7) Uiso 1 1 d .
H10 H 0.197(4) 0.186(4) 0.449(2) 0.069(11) Uiso 1 1 d .
H11 H 0.120(3) -0.028(3) 0.4552(19) 0.041(8) Uiso 1 1 d .
H12 H 0.039(2) -0.178(3) 0.3406(14) 0.015(6) Uiso 1 1 d .

loop_
_atom_site_aniso_label
_atom_site_aniso_U_11
_atom_site_aniso_U_22
_atom_site_aniso_U_33
_atom_site_aniso_U_23
_atom_site_aniso_U_13
_atom_site_aniso_U_12
Mn1 0.00876(16) 0.00899(19) 0.00855(17) 0.00005(12) 0.00522(14) 0.00037(13)
Mn2 0.00994(17) 0.00927(19) 0.00908(17) 0.00080(12) 0.00530(14) 0.00048(13)
Mn3 0.0092(2) 0.0122(3) 0.0103(2) -0.00176(17) 0.0068(2) -0.00104(18)
Mn4 0.0080(2) 0.0113(3) 0.0102(2) -0.00168(17) 0.0051(2) -0.00123(18)
O1 0.0146(8) 0.0091(8) 0.0103(8) 0.0007(6) 0.0078(7) 0.0003(6)
O2 0.0193(8) 0.0116(9) 0.0119(8) 0.0005(6) 0.0085(7) 0.0030(7)
O3 0.0106(7) 0.0120(9) 0.0137(8) 0.0037(6) 0.0085(7) 0.0017(6)
O4 0.0133(8) 0.0237(10) 0.0112(8) -0.0008(6) 0.0077(7) 0.0011(7)
O5 0.0142(8) 0.0116(9) 0.0121(7) -0.0007(6) 0.0091(7) -0.0010(6)
O6 0.0204(8) 0.0142(9) 0.0181(8) -0.0010(6) 0.0151(7) 0.0007(7)
O7 0.0100(7) 0.0116(9) 0.0115(8) 0.0006(6) 0.0051(7) -0.0016(6)
O8 0.0102(8) 0.0190(10) 0.0131(8) 0.0018(6) 0.0051(7) -0.0027(7)
O9 0.0106(7) 0.0149(9) 0.0121(8) -0.0042(6) 0.0074(7) -0.0032(6)
O10 0.0118(7) 0.0179(10) 0.0170(8) -0.0049(6) 0.0107(7) -0.0032(7)
O11 0.0097(7) 0.0104(9) 0.0120(7) -0.0001(6) 0.0061(6) 0.0002(6)
O12 0.0115(7) 0.0111(9) 0.0128(8) -0.0019(6) 0.0056(7) 0.0005(6)
C1 0.0142(11) 0.0117(13) 0.0134(12) -0.0010(9) 0.0088(10) -0.0021(9)
C2 0.0094(11) 0.0144(13) 0.0155(12) 0.0001(9) 0.0072(10) 0.0000(9)
C3 0.0198(12) 0.0114(13) 0.0171(12) 0.0012(9) 0.0134(11) -0.0002(10)
C4 0.0133(11) 0.0123(13) 0.0127(11) 0.0019(9) 0.0072(10) -0.0014(9)
C5 0.0154(11) 0.0177(14) 0.0133(11) -0.0039(9) 0.0104(10) -0.0012(10)
C6 0.0093(11) 0.0131(13) 0.0116(11) -0.0009(9) 0.0050(10) 0.0003(9)
C7 0.0279(14) 0.0268(16) 0.0270(14) -0.0077(11) 0.0186(13) -0.0027(12)
C8 0.0315(15) 0.0309(17) 0.0192(14) -0.0004(11) 0.0158(13) -0.0026(12)
C9 0.0295(14) 0.0259(17) 0.0295(15) -0.0031(11) 0.0185(13) -0.0100(12)
C10 0.0373(16) 0.049(2) 0.0275(15) -0.0164(14) 0.0210(14) -0.0214(15)
C11 0.0303(16) 0.053(2) 0.0171(14) -0.0020(12) 0.0134(13) -0.0129(14)
C12 0.0192(13) 0.0212(17) 0.0341(16) 0.0056(11) 0.0145(13) -0.0002(11)

loop_
_atom_type_symbol
_atom_type_description
_atom_type_scat_dispersion_real
_atom_type_scat_dispersion_imag
_atom_type_scat_source
C C 0.0033 0.0016 'International Tables Vol C Tables 4.2.6.8 and 6.1.1.4'
H H 0.0000 0.0000 'International Tables Vol C Tables 4.2.6.8 and 6.1.1.4'
O O 0.0106 0.0060 'International Tables Vol C Tables 4.2.6.8 and 6.1.1.4'
Mn Mn 0.3368 0.7283 'International Tables Vol C Tables 4.2.6.8 and 6.1.1.4'

loop_
_geom_angle_atom_site_label_1
_geom_angle_atom_site_label_2
_geom_angle_atom_site_label_3
_geom_angle
_geom_angle_site_symmetry_1
_geom_angle_site_symmetry_3
O9 Mn1 O11 95.17(5) . .
O9 Mn1 O7 98.07(6) . .
O11 Mn1 O7 95.16(6) . .
O9 Mn1 O3 91.99(6) . .
O11 Mn1 O3 170.38(6) . .
O7 Mn1 O3 77.44(5) . .
O9 Mn1 O5 95.98(6) . .
O11 Mn1 O5 94.57(6) . .
O7 Mn1 O5 162.09(5) . .
O3 Mn1 O5 91.06(6) . .
O9 Mn1 O1 173.75(6) . .
O11 Mn1 O1 87.24(5) . .
O7 Mn1 O1 87.44(6) . .
O3 Mn1 O1 86.30(5) . .
O5 Mn1 O1 78.05(5) . .
O2 Mn2 O12 98.17(6) . 2_645
O2 Mn2 O3 96.12(6) . .
O12 Mn2 O3 90.76(6) 2_645 .
O2 Mn2 O5 93.31(6) . 2_645
O12 Mn2 O5 91.82(6) 2_645 2_645
O3 Mn2 O5 169.77(6) . 2_645
O2 Mn2 O1 169.40(6) . 2_645
O12 Mn2 O1 88.83(6) 2_645 2_645
O3 Mn2 O1 91.72(6) . 2_645
O5 Mn2 O1 78.44(6) 2_645 2_645
O2 Mn2 O7 89.13(6) . .
O12 Mn2 O7 166.23(6) 2_645 .
O3 Mn2 O7 76.81(5) . .
O5 Mn2 O7 99.43(6) 2_645 .
O1 Mn2 O7 85.70(5) 2_645 .
O4 Mn3 O4 180.00(11) 3_655 .
O4 Mn3 O6 88.79(6) 3_655 3_655
O4 Mn3 O6 91.21(6) . 3_655
O4 Mn3 O6 91.21(6) 3_655 .
O4 Mn3 O6 88.79(6) . .
O6 Mn3 O6 180.00(9) 3_655 .
O4 Mn3 O9 94.38(6) 3_655 3_655
O4 Mn3 O9 85.62(6) . 3_655
O6 Mn3 O9 91.76(6) 3_655 3_655
O6 Mn3 O9 88.24(6) . 3_655
O4 Mn3 O9 85.62(6) 3_655 .
O4 Mn3 O9 94.38(6) . .
O6 Mn3 O9 88.24(6) 3_655 .
O6 Mn3 O9 91.76(6) . .
O9 Mn3 O9 180.00(11) 3_655 .
O10 Mn4 O10 180.00(6) 3 .
O10 Mn4 O8 92.10(6) 3 .
O10 Mn4 O8 87.90(6) . .
O10 Mn4 O8 87.90(6) 3 3
O10 Mn4 O8 92.10(6) . 3
O8 Mn4 O8 180.00(10) . 3
O10 Mn4 O11 92.21(6) 3 3
O10 Mn4 O11 87.79(6) . 3
O8 Mn4 O11 86.07(5) . 3
O8 Mn4 O11 93.93(5) 3 3
O10 Mn4 O11 87.79(6) 3 .
O10 Mn4 O11 92.21(6) . .
O8 Mn4 O11 93.93(5) . .
O8 Mn4 O11 86.07(5) 3 .
O11 Mn4 O11 180.00(15) 3 .
C1 O1 Mn2 127.91(14) . 2_655
C1 O1 Mn1 133.54(14) . .
Mn2 O1 Mn1 96.16(5) 2_655 .
C1 O2 Mn2 128.72(14) . .
C2 O3 Mn2 125.93(14) . .
C2 O3 Mn1 132.84(14) . .
Mn2 O3 Mn1 99.19(6) . .
C2 O4 Mn3 137.21(15) . .
C3 O5 Mn2 127.78(15) . 2_655
C3 O5 Mn1 133.57(15) . .
Mn2 O5 Mn1 97.83(6) 2_655 .
C3 O6 Mn3 136.63(16) . .
C4 O7 Mn1 134.43(14) . .
C4 O7 Mn2 127.51(14) . .
Mn1 O7 Mn2 97.92(6) . .
C4 O8 Mn4 136.07(15) . .
C5 O9 Mn1 128.00(14) . .
C5 O9 Mn3 117.88(14) . .
Mn1 O9 Mn3 114.11(6) . .
C5 O10 Mn4 141.31(15) . .
C6 O11 Mn1 129.00(13) . .
C6 O11 Mn4 119.29(13) . .
Mn1 O11 Mn4 111.69(7) . .
C6 O12 Mn2 132.54(15) . 2_655
O2 C1 O1 125.8(2) . .
O2 C1 H1 120.0(12) . .
O1 C1 H1 114.2(12) . .
O4 C2 O3 125.8(2) . .
O4 C2 H2 117.1(16) . .
O3 C2 H2 117.2(16) . .
O6 C3 O5 126.2(2) . .
O6 C3 H3 118.8(16) . .
O5 C3 H3 114.9(16) . .
O8 C4 O7 126.3(2) . .
O8 C4 H4 118.7(15) . .
O7 C4 H4 115.0(15) . .
O10 C5 O9 125.9(2) . .
O10 C5 H5 118.3(14) . .
O9 C5 H5 115.8(14) . .
O12 C6 O11 126.6(2) . .
O12 C6 H6 117.9(15) . .
O11 C6 H6 115.5(15) . .
C12 C7 C8 119.6(3) . .
C12 C7 H7 119.8(17) . .
C8 C7 H7 120.5(17) . .
C9 C8 C7 120.5(3) . .
C9 C8 H8 118.3(19) . .
C7 C8 H8 121.2(18) . .
C8 C9 C10 119.5(3) . .
C8 C9 H9 121.2(15) . .
C10 C9 H9 119.4(15) . .
C9 C10 C11 120.4(3) . .
C9 C10 H10 118(2) . .
C11 C10 H10 122(2) . .
C10 C11 C12 119.6(3) . .
C10 C11 H11 120(2) . .
C12 C11 H11 120(2) . .
C7 C12 C11 120.4(3) . .
C7 C12 H12 116.3(15) . .
C11 C12 H12 123.2(15) . .

loop_
_geom_bond_atom_site_label_1
_geom_bond_atom_site_label_2
_geom_bond_distance
_geom_bond_site_symmetry_2
Mn1 O9 2.1455(15) .
Mn1 O11 2.1617(15) .
Mn1 O7 2.1806(15) .
Mn1 O3 2.1861(14) .
Mn1 O5 2.1906(16) .
Mn1 O1 2.2197(14) .
Mn2 O2 2.1076(16) .
Mn2 O12 2.1335(14) 2_645
Mn2 O3 2.1748(15) .
Mn2 O5 2.1820(15) 2_645
Mn2 O1 2.2098(15) 2_645
Mn2 O7 2.2220(14) .
Mn3 O4 2.1597(14) 3_655
Mn3 O4 2.1597(14) .
Mn3 O6 2.1599(16) 3_655
Mn3 O6 2.1599(16) .
Mn3 O9 2.2004(15) 3_655
Mn3 O9 2.2004(15) .
Mn4 O10 2.1385(16) 3
Mn4 O10 2.1385(16) .
Mn4 O8 2.1541(15) .
Mn4 O8 2.1541(15) 3
Mn4 O11 2.2056(14) 3
Mn4 O11 2.2056(14) .
O1 C1 1.275(3) .
O1 Mn2 2.2098(15) 2_655
O2 C1 1.242(3) .
O3 C2 1.271(3) .
O4 C2 1.235(3) .
O5 C3 1.280(3) .
O5 Mn2 2.1820(15) 2_655
O6 C3 1.232(3) .
O7 C4 1.273(3) .
O8 C4 1.236(3) .
O9 C5 1.281(3) .
O10 C5 1.232(3) .
O11 C6 1.272(3) .
O12 C6 1.238(3) .
O12 Mn2 2.1335(14) 2_655
C1 H1 1.04(2) .
C2 H2 1.02(3) .
C3 H3 0.99(3) .
C4 H4 0.97(3) .
C5 H5 1.00(2) .
C6 H6 0.97(2) .
C7 C12 1.372(4) .
C7 C8 1.384(4) .
C7 H7 0.96(3) .
C8 C9 1.379(4) .
C8 H8 0.94(3) .
C9 C10 1.379(4) .
C9 H9 0.99(3) .
C10 C11 1.380(4) .
C10 H10 1.02(4) .
C11 C12 1.384(4) .
C11 H11 0.92(3) .
C12 H12 0.91(3) .

loop_
_geom_hbond_atom_site_label_D
_geom_hbond_atom_site_label_H
_geom_hbond_atom_site_label_A
_geom_hbond_distance_DH
_geom_hbond_distance_HA
_geom_hbond_distance_DA
_geom_hbond_angle_DHA
_geom_hbond_site_symmetry_A
C1 H1 O3 1.04(2) 2.79(2) 3.399(3) 117.5(14) 2_655
C1 H1 O6 1.04(2) 2.91(2) 3.766(3) 140.1(16) 4_566
C1 H1 O9 1.04(2) 3.04(2) 3.933(3) 144.7(16) 2_655
C2 H2 O12 1.02(3) 2.68(3) 3.245(3) 115.0(19) 2_645
C3 H3 O2 0.99(3) 2.69(3) 3.281(3) 119(2) 2_655
C4 H4 O5 0.97(3) 2.96(2) 3.551(2) 120.5(18) 2_645
C5 H5 O4 1.00(2) 2.59(2) 3.014(3) 105.2(16) 3_655
C5 H5 O6 1.00(2) 2.66(2) 3.201(3) 114.2(15) 3_655
C6 H6 O8 0.97(2) 2.69(2) 3.149(3) 109.5(18) 3
C6 H6 O10 0.97(2) 2.60(3) 3.105(3) 112.5(18) 3
C7 H7 O8 0.96(3) 2.71(3) 3.371(3) 127(2) .
C8 H8 O8 0.94(3) 2.89(3) 3.444(3) 119(2) .
C8 H8 O10 0.94(3) 2.85(3) 3.482(3) 125(2) 3
C9 H9 O4 0.99(3) 2.75(3) 3.728(3) 168.0(19) 2_655
C10 H10 O6 1.02(4) 3.20(3) 3.654(3) 108(2) 4_566
C10 H10 O11 1.02(4) 2.96(4) 3.895(3) 154(3) 4_566
C10 H10 O12 1.02(4) 2.92(3) 3.543(3) 120(2) 4_566
C11 H11 O12 0.92(3) 2.84(3) 3.493(3) 129(2) 4_566
C12 H12 O10 0.91(3) 2.94(3) 3.674(3) 139.1(17) 4_556
